data_7239868
loop_
_publ_author_name
'Wang, Ce'
'Yin, Zheng'
'Cheng, Zhao'
'Ma, Wei-Min'
'Li, Xi-Yao'
'Hu, Xiao-Ting'
'Shi, Rong'
'Chen, Ao-Wei'
'Ma, Yang-Min'

_publ_section_title
;
 A series of anionic MOFs with cluster-based, pillared-layer and
 rod-spacer motifs: near-sunlight white-light emission and selective dye
 capture
;
_journal_issue 5
_journal_name_full CrystEngComm
_journal_page_first 878
_journal_page_last 887
_journal_paper_doi 10.1039/C9CE01691K
_journal_volume 22
_journal_year 2020
_chemical_formula_moiety 'C44 H30 N2 O26 Zn5, C2 H8 N'
_chemical_formula_sum 'C46 H38 N3 O26 Zn5'
_chemical_formula_weight 1375.64
_space_group_crystal_system monoclinic
_space_group_IT_number 15
_space_group_name_Hall '-C 2yc'
_space_group_name_H-M_alt 'C 1 2/c 1'
_atom_sites_solution_hydrogens geom
_audit_creation_date 2019-09-01
_audit_creation_method
;
Olex2 1.2
(compiled 2018.05.29 svn.r3508 for OlexSys, GUI svn.r5506)
;
_audit_update_record
;
2019-12-02 deposited with the CCDC.	2020-01-09 downloaded from the CCDC.
;
_cell_angle_alpha 90
_cell_angle_beta 95.403(2)
_cell_angle_gamma 90
_cell_formula_units_Z 8
_cell_length_a 30.2857(13)
_cell_length_b 16.9980(7)
_cell_length_c 28.4898(12)
_cell_measurement_reflns_used 9897
_cell_measurement_temperature 293(2)
_cell_measurement_theta_max 23.21
_cell_measurement_theta_min 2.40
_cell_volume 14601.3(11)
_computing_molecular_graphics 'Olex2 (Dolomanov et al., 2009)'
_computing_publication_material 'Olex2 (Dolomanov et al., 2009)'
_computing_structure_refinement 'XL (Sheldrick, 2008)'
_diffrn_ambient_temperature 293(2)
_diffrn_measured_fraction_theta_full 0.999
_diffrn_measured_fraction_theta_max 0.999
_diffrn_measurement_device_type 'Bruker APEX-II CCD'
_diffrn_measurement_method '\f and \w scans'
_diffrn_radiation_type MoK\a
_diffrn_radiation_wavelength 0.71073
_diffrn_reflns_av_R_equivalents 0.1079
_diffrn_reflns_av_unetI/netI 0.0953
_diffrn_reflns_Laue_measured_fraction_full 0.999
_diffrn_reflns_Laue_measured_fraction_max 0.999
_diffrn_reflns_limit_h_max 37
_diffrn_reflns_limit_h_min -24
_diffrn_reflns_limit_k_max 20
_diffrn_reflns_limit_k_min -20
_diffrn_reflns_limit_l_max 35
_diffrn_reflns_limit_l_min -33
_diffrn_reflns_number 64906
_diffrn_reflns_point_group_measured_fraction_full 0.999
_diffrn_reflns_point_group_measured_fraction_max 0.999
_diffrn_reflns_theta_full 25.242
_diffrn_reflns_theta_max 26.000
_diffrn_reflns_theta_min 2.396
_diffrn_standards_number 0
_exptl_absorpt_coefficient_mu 1.685
_exptl_absorpt_correction_T_max 0.7457
_exptl_absorpt_correction_T_min 0.6546
_exptl_absorpt_correction_type multi-scan
_exptl_absorpt_process_details
'SADABS-2014/5 (Bruker,2014/5) was used for absorption correction. wR2(int) was 0.0806 before and 0.0685 after correction. The Ratio of minimum to maximum transmission is 0.8778. The \l/2 correction factor is Not present.'
_exptl_crystal_colour 'clear light colourless'
_exptl_crystal_colour_lustre clear
_exptl_crystal_colour_modifier light
_exptl_crystal_colour_primary colourless
_exptl_crystal_density_diffrn 1.252
_exptl_crystal_description block
_exptl_crystal_F_000 5544
_exptl_crystal_size_max 0.3
_exptl_crystal_size_mid 0.3
_exptl_crystal_size_min 0.2
_refine_diff_density_max 5.505
_refine_diff_density_min -1.674
_refine_diff_density_rms 0.269
_refine_ls_extinction_method none
_refine_ls_goodness_of_fit_ref 1.054
_refine_ls_hydrogen_treatment constr
_refine_ls_matrix_type full
_refine_ls_number_parameters 713
_refine_ls_number_reflns 14346
_refine_ls_number_restraints 111
_refine_ls_restrained_S_all 1.051
_refine_ls_R_factor_all 0.1810
_refine_ls_R_factor_gt 0.1335
_refine_ls_shift/su_max 0.000
_refine_ls_shift/su_mean 0.000
_refine_ls_structure_factor_coef Fsqd
_refine_ls_weighting_details 'w=1/[\s^2^(Fo^2^)+(0.1894P)^2^+771.9362P] where P=(Fo^2^+2Fc^2^)/3'
_refine_ls_weighting_scheme calc
_refine_ls_wR_factor_gt 0.3646
_refine_ls_wR_factor_ref 0.3997
_reflns_Friedel_coverage 0.000
_reflns_number_gt 9001
_reflns_number_total 14346
_reflns_threshold_expression 'I > 2\s(I)'
_cod_data_source_file c9ce01691k2.cif
_cod_data_source_block 5
_cod_depositor_comments 'Adding full bibliography for 7239868--7239872.cif.'
_cod_database_code 7239868
_shelx_shelxl_version_number 2014/7
_shelx_space_group_comment
;
The symmetry employed for this shelxl refinement is uniquely defined
by the following loop, which should always be used as a source of
symmetry information in preference to the above space-group names.
They are only intended as comments.
;
_shelx_estimated_absorpt_t_max 0.729
_shelx_estimated_absorpt_t_min 0.632
_olex2_refinement_description
;
1. Fixed Uiso
 At 1.2 times of:
  All C(H) groups, All N(H,H) groups
 At 1.5 times of:
  All C(H,H,H) groups
2. Restrained distances
 C37-O25 = C40-O26
 1.21 with sigma of 0.01
 C37-N1 = C40-N2
 1.37 with sigma of 0.01
 N1-C38 = N1-C39 = N2-C41 = N2-C42 = N3-C44 = N3-C45
 1.45 with sigma of 0.01
 N1-O25 = N2-O26
 2.23 with sigma of 0.02
 C37-C38 = C37-C39 = C40-C41 = C40-C42
 2.44 with sigma of 0.02
 C38-C39 = C41-C42 = C44-C45
 2.51 with sigma of 0.02
 C39-O25 = C41-O26
 2.71 with sigma of 0.02
3. Uiso/Uaniso restraints and constraints
Uanis(C37) \\sim Ueq, Uanis(C40) \\sim Ueq, Uanis(N1) \\sim Ueq, Uanis(C39)
\\sim Ueq, Uanis(C38) \\sim Ueq, Uanis(C39) \\sim Ueq, Uanis(C40) \\sim Ueq,
Uanis(C42) \\sim Ueq: with sigma of 0.002 and sigma for terminal atoms of 0.005
Uanis(C44) \\sim Ueq, Uanis(C45) \\sim Ueq, Uanis(O6) \\sim Ueq, Uanis(N3)
\\sim Ueq, Uanis(C41) \\sim Ueq, Uanis(O25) \\sim Ueq, Uanis(N2) \\sim Ueq:
with sigma of 0.002 and sigma for terminal atoms of 0.005
Uanis(C2) \\sim Ueq, Uanis(C16) \\sim Ueq: with sigma of 0.01 and sigma for
terminal atoms of 0.02
4.a Secondary CH2 refined with riding coordinates:
 N3(H3A,H3B)
4.b Me refined with riding coordinates:
 C38(H38A,H38B,H38C), C39(H39A,H39B,H39C), C41(H41A,H41B,H41C), C42(H42A,H42B,
 H42C), C44(H44A,H44B,H44C), C45(H45A,H45B,H45C)
4.c Aromatic/amide H refined with riding coordinates:
 C2(H2), C4(H4), C6(H6), C11(H11), C13(H13), C15(H15), C20(H20), C22(H22),
 C24(H24), C29(H29), C31(H31), C33(H33)
4.d Idealised Me refined as rotating group:
 C46(H46A,H46B,H46C), C47(H47A,H47B,H47C)
;
_olex2_submission_special_instructions 'No special instructions were received'

loop_
_space_group_symop_operation_xyz
'x, y, z'
'-x, y, -z+1/2'
'x+1/2, y+1/2, z'
'-x+1/2, y+1/2, -z+1/2'
'-x, -y, -z'
'x, -y, z-1/2'
'-x+1/2, -y+1/2, -z'
'x+1/2, -y+1/2, z-1/2'

loop_
_atom_site_label
_atom_site_type_symbol
_atom_site_fract_x
_atom_site_fract_y
_atom_site_fract_z
_atom_site_U_iso_or_equiv
_atom_site_adp_type
_atom_site_occupancy
_atom_site_site_symmetry_order
_atom_site_calc_flag
_atom_site_refinement_flags_posn
_atom_site_refinement_flags_adp
Zn1 Zn 0.32428(5) 0.68323(8) 0.73077(6) 0.0311(4) Uani 1 1 d . .
Zn2 Zn 0.35866(5) 0.86491(9) 0.69438(5) 0.0311(4) Uani 1 1 d . .
Zn3 Zn 0.52112(5) 0.35971(8) 0.59206(5) 0.0298(4) Uani 1 1 d . .
Zn4 Zn 0.43025(5) 0.82485(9) 0.41941(6) 0.0348(4) Uani 1 1 d . .
Zn5 Zn 0.27399(5) 0.67466(8) 0.99150(5) 0.0299(4) Uani 1 1 d . .
O1 O 0.3638(5) 0.6740(8) 0.6811(4) 0.071(4) Uani 1 1 d . .
O2 O 0.3762(4) 0.7934(7) 0.6489(4) 0.055(3) Uani 1 1 d . .
O3 O 0.4977(4) 0.4644(5) 0.5804(4) 0.048(3) Uani 1 1 d . .
O4 O 0.4698(6) 0.4593(8) 0.6480(4) 0.081(5) Uani 1 1 d . .
O5 O 0.4241(4) 0.7678(7) 0.4811(4) 0.055(3) Uani 1 1 d . .
O6 O 0.4485(6) 0.6520(10) 0.4633(6) 0.095(5) Uani 1 1 d . U
O7 O 0.3817(3) 0.8529(7) 0.7600(3) 0.045(3) Uani 1 1 d . .
O8 O 0.3425(4) 0.7530(6) 0.7849(4) 0.049(3) Uani 1 1 d . .
O9 O 0.2959(4) 0.7575(8) 0.9479(5) 0.068(4) Uani 1 1 d . .
O10 O 0.2627(4) 0.8730(8) 0.9604(4) 0.064(3) Uani 1 1 d . .
O11 O 0.3780(6) 1.0909(8) 0.9315(6) 0.100(6) Uani 1 1 d . .
O12 O 0.4156(5) 1.0759(8) 0.8713(7) 0.091(5) Uani 1 1 d . .
O13 O 0.5658(4) 0.3503(7) 0.6429(4) 0.055(3) Uani 1 1 d . .
O14 O 0.6092(3) 0.2485(6) 0.6233(4) 0.047(3) Uani 1 1 d . .
O15 O 0.6306(5) 0.5754(7) 0.7243(6) 0.088(5) Uani 1 1 d . .
O16 O 0.7005(4) 0.5789(6) 0.7531(5) 0.062(3) Uani 1 1 d . .
O17 O 0.7952(3) 0.3588(6) 0.7070(5) 0.051(3) Uani 1 1 d . .
O18 O 0.7680(3) 0.2381(5) 0.7063(4) 0.041(2) Uani 1 1 d . .
O19 O 0.4721(4) 0.2885(7) 0.5875(6) 0.088(5) Uani 1 1 d . .
O20 O 0.5106(3) 0.1842(7) 0.6086(5) 0.062(4) Uani 1 1 d . .
O21 O 0.4233(5) -0.0392(8) 0.6748(6) 0.095(6) Uani 1 1 d . .
O22 O 0.3522(4) -0.0367(6) 0.6607(5) 0.065(4) Uani 1 1 d . .
O23 O 0.2795(3) 0.1575(7) 0.5557(4) 0.053(3) Uani 1 1 d . .
O24 O 0.3134(4) 0.2718(6) 0.5439(4) 0.053(3) Uani 1 1 d . .
O25 O 0.4774(7) 0.8950(14) 0.4717(8) 0.145(8) Uani 1 1 d D U
O26 O 0.3170(4) 0.5922(8) 0.9790(5) 0.076(4) Uani 1 1 d D .
N1 N 0.5093(9) 0.8919(18) 0.5459(8) 0.169(12) Uani 1 1 d D U
N2 N 0.3803(6) 0.5824(19) 0.9449(8) 0.152(11) Uani 1 1 d D U
C1 C 0.4051(5) 0.6777(9) 0.6159(5) 0.041(3) Uani 1 1 d . .
C2 C 0.4095(5) 0.7110(7) 0.5729(5) 0.035(3) Uani 1 1 d . U
H2 H 0.3963 0.7592 0.5649 0.042 Uiso 1 1 calc R .
C3 C 0.4340(5) 0.6715(8) 0.5413(5) 0.042(4) Uani 1 1 d . .
C4 C 0.4554(5) 0.6012(8) 0.5535(5) 0.042(4) Uani 1 1 d . .
H4 H 0.4715 0.5757 0.5318 0.051 Uiso 1 1 calc R .
C5 C 0.4529(5) 0.5684(8) 0.5983(5) 0.038(3) Uani 1 1 d . .
C6 C 0.4275(5) 0.6072(9) 0.6290(5) 0.045(4) Uani 1 1 d . .
H6 H 0.4253 0.5864 0.6589 0.054 Uiso 1 1 calc R .
C7 C 0.3796(5) 0.7156(9) 0.6526(5) 0.043(4) Uani 1 1 d . .
C8 C 0.4370(6) 0.7016(9) 0.4929(6) 0.051(4) Uani 1 1 d . .
C9 C 0.4753(5) 0.4914(8) 0.6110(5) 0.040(3) Uani 1 1 d . .
C10 C 0.3209(5) 0.8672(9) 0.9084(5) 0.043(4) Uani 1 1 d . .
C11 C 0.3379(5) 0.9424(9) 0.9157(5) 0.047(4) Uani 1 1 d . .
H11 H 0.3305 0.9714 0.9415 0.056 Uiso 1 1 calc R .
C12 C 0.3654(5) 0.9743(8) 0.8858(5) 0.040(3) Uani 1 1 d . .
C13 C 0.3739(5) 0.9342(8) 0.8450(5) 0.040(3) Uani 1 1 d . .
H13 H 0.3918 0.9568 0.8239 0.049 Uiso 1 1 calc R .
C14 C 0.3556(5) 0.8607(8) 0.8359(4) 0.033(3) Uani 1 1 d . .
C15 C 0.3288(5) 0.8276(8) 0.8671(5) 0.038(3) Uani 1 1 d . .
H15 H 0.3160 0.7786 0.8606 0.045 Uiso 1 1 calc R .
C16 C 0.2915(5) 0.8281(9) 0.9417(5) 0.038(3) Uani 1 1 d . U
C17 C 0.3879(6) 1.0526(9) 0.8966(6) 0.049(4) Uani 1 1 d . .
C18 C 0.3599(5) 0.8191(9) 0.7896(5) 0.039(3) Uani 1 1 d . .
C19 C 0.6415(5) 0.3479(7) 0.6727(5) 0.034(3) Uani 1 1 d . .
C20 C 0.6374(5) 0.4247(8) 0.6908(5) 0.035(3) Uani 1 1 d . .
H20 H 0.6100 0.4498 0.6868 0.042 Uiso 1 1 calc R .
C21 C 0.6724(5) 0.4627(8) 0.7140(5) 0.041(3) Uani 1 1 d . .
C22 C 0.7144(5) 0.4258(7) 0.7190(5) 0.035(3) Uani 1 1 d . .
H22 H 0.7390 0.4524 0.7333 0.042 Uiso 1 1 calc R .
C23 C 0.7190(5) 0.3478(7) 0.7022(5) 0.031(3) Uani 1 1 d . .
C24 C 0.6826(4) 0.3104(7) 0.6788(5) 0.031(3) Uani 1 1 d . .
H24 H 0.6856 0.2599 0.6671 0.037 Uiso 1 1 calc R .
C25 C 0.6028(5) 0.3115(7) 0.6444(5) 0.034(3) Uani 1 1 d . .
C26 C 0.6668(5) 0.5454(8) 0.7325(5) 0.038(3) Uani 1 1 d . .
C27 C 0.7638(5) 0.3120(8) 0.7063(6) 0.042(4) Uani 1 1 d . .
C28 C 0.4325(5) 0.1763(8) 0.6042(6) 0.039(3) Uani 1 1 d . .
C29 C 0.4313(5) 0.1052(8) 0.6270(5) 0.041(4) Uani 1 1 d . .
H29 H 0.4578 0.0829 0.6398 0.049 Uiso 1 1 calc R .
C30 C 0.3922(4) 0.0659(8) 0.6315(5) 0.034(3) Uani 1 1 d . .
C31 C 0.3538(5) 0.0992(8) 0.6102(5) 0.036(3) Uani 1 1 d . .
H31 H 0.3268 0.0737 0.6123 0.043 Uiso 1 1 calc R .
C32 C 0.3545(5) 0.1700(9) 0.5856(5) 0.038(3) Uani 1 1 d . .
C33 C 0.3935(5) 0.2086(8) 0.5836(6) 0.041(4) Uani 1 1 d . .
H33 H 0.3940 0.2570 0.5684 0.049 Uiso 1 1 calc R .
C34 C 0.4756(5) 0.2180(10) 0.5993(6) 0.049(4) Uani 1 1 d . .
C35 C 0.3900(6) -0.0077(9) 0.6588(6) 0.047(4) Uani 1 1 d . .
C36 C 0.3119(5) 0.2023(9) 0.5604(5) 0.040(3) Uani 1 1 d . .
C37 C 0.4743(8) 0.9081(18) 0.5131(8) 0.119(10) Uani 1 1 d D U
C38 C 0.5033(15) 0.901(3) 0.5957(8) 0.25(3) Uani 1 1 d D U
H38A H 0.5303 0.8880 0.6143 0.371 Uiso 1 1 calc R .
H38B H 0.4956 0.9550 0.6017 0.371 Uiso 1 1 calc R .
H38C H 0.4799 0.8673 0.6039 0.371 Uiso 1 1 calc R .
C39 C 0.5453(11) 0.843(3) 0.5325(12) 0.23(2) Uani 1 1 d D U
H39A H 0.5671 0.8367 0.5589 0.352 Uiso 1 1 calc R .
H39B H 0.5338 0.7920 0.5228 0.352 Uiso 1 1 calc R .
H39C H 0.5586 0.8670 0.5068 0.352 Uiso 1 1 calc R .
C40 C 0.3351(6) 0.585(2) 0.9430(6) 0.130(11) Uani 1 1 d D U
C41 C 0.4064(6) 0.582(3) 0.9904(10) 0.21(2) Uani 1 1 d D U
H41A H 0.4374 0.5801 0.9858 0.308 Uiso 1 1 calc R .
H41B H 0.4005 0.6296 1.0072 0.308 Uiso 1 1 calc R .
H41C H 0.3986 0.5374 1.0083 0.308 Uiso 1 1 calc R .
C42 C 0.4024(11) 0.583(3) 0.9018(11) 0.24(3) Uani 1 1 d D U
H42A H 0.4339 0.5803 0.9096 0.366 Uiso 1 1 calc R .
H42B H 0.3929 0.5379 0.8830 0.366 Uiso 1 1 calc R .
H42C H 0.3950 0.6300 0.8845 0.366 Uiso 1 1 calc R .
N3 N 0.3326(14) 0.205(2) 0.7128(13) 0.216(17) Uani 1 1 d D U
H3A H 0.3308 0.2063 0.7438 0.259 Uiso 1 1 calc R .
H3B H 0.3449 0.1592 0.7062 0.259 Uiso 1 1 calc R .
C44 C 0.3623(14) 0.267(3) 0.701(2) 0.28(3) Uani 1 1 d D U
H44A H 0.3908 0.2604 0.7183 0.426 Uiso 1 1 calc R .
H44B H 0.3656 0.2658 0.6677 0.426 Uiso 1 1 calc R .
H44C H 0.3502 0.3174 0.7087 0.426 Uiso 1 1 calc R .
C45 C 0.2877(13) 0.207(3) 0.6894(19) 0.25(3) Uani 1 1 d D U
H45A H 0.2712 0.1628 0.6999 0.372 Uiso 1 1 calc R .
H45B H 0.2734 0.2548 0.6969 0.372 Uiso 1 1 calc R .
H45C H 0.2888 0.2032 0.6559 0.372 Uiso 1 1 calc R .
C46 C 0.3160(15) 0.592(3) 0.8905(16) 0.198(19) Uiso 1 1 d . .
H46A H 0.2864 0.6130 0.8889 0.297 Uiso 1 1 calc GR .
H46B H 0.3156 0.5415 0.8759 0.297 Uiso 1 1 calc GR .
H46C H 0.3343 0.6273 0.8742 0.297 Uiso 1 1 calc GR .
C47 C 0.4361(14) 0.946(3) 0.5320(16) 0.187(18) Uiso 1 1 d . .
H47A H 0.4290 0.9939 0.5149 0.281 Uiso 1 1 calc GR .
H47B H 0.4433 0.9581 0.5647 0.281 Uiso 1 1 calc GR .
H47C H 0.4110 0.9113 0.5285 0.281 Uiso 1 1 calc GR .

loop_
_atom_site_aniso_label
_atom_site_aniso_U_11
_atom_site_aniso_U_22
_atom_site_aniso_U_33
_atom_site_aniso_U_23
_atom_site_aniso_U_13
_atom_site_aniso_U_12
Zn1 0.0341(8) 0.0170(7) 0.0429(9) 0.0049(6) 0.0076(7) -0.0023(6)
Zn2 0.0364(8) 0.0240(7) 0.0349(9) 0.0055(6) 0.0137(6) 0.0007(6)
Zn3 0.0335(8) 0.0233(7) 0.0332(8) 0.0034(6) 0.0073(6) 0.0082(6)
Zn4 0.0426(9) 0.0240(7) 0.0392(9) 0.0027(7) 0.0110(7) 0.0136(7)
Zn5 0.0298(8) 0.0252(7) 0.0364(9) -0.0077(6) 0.0113(6) 0.0011(6)
O1 0.102(10) 0.063(8) 0.056(8) 0.019(6) 0.054(8) 0.031(7)
O2 0.071(8) 0.049(6) 0.047(7) 0.016(5) 0.014(6) 0.020(6)
O3 0.060(7) 0.021(5) 0.066(7) 0.003(5) 0.017(6) 0.026(5)
O4 0.141(13) 0.059(8) 0.046(7) 0.025(6) 0.027(8) 0.048(9)
O5 0.074(8) 0.056(7) 0.037(6) 0.007(5) 0.012(6) 0.013(6)
O6 0.097(5) 0.094(5) 0.094(5) 0.000(2) 0.010(2) 0.002(2)
O7 0.043(6) 0.064(7) 0.030(5) 0.004(5) 0.018(4) -0.015(5)
O8 0.075(8) 0.025(5) 0.048(6) -0.003(4) 0.007(6) -0.014(5)
O9 0.066(8) 0.075(9) 0.067(8) 0.011(7) 0.029(7) -0.026(7)
O10 0.072(8) 0.071(8) 0.051(7) -0.012(6) 0.022(6) -0.020(7)
O11 0.147(15) 0.051(8) 0.099(12) -0.025(8) 0.001(11) -0.055(9)
O12 0.067(9) 0.044(7) 0.163(16) -0.008(9) 0.019(10) -0.035(7)
O13 0.066(8) 0.045(6) 0.055(7) -0.016(5) 0.005(6) 0.015(6)
O14 0.043(6) 0.033(5) 0.062(7) -0.011(5) -0.004(5) 0.005(4)
O15 0.086(10) 0.048(7) 0.123(13) -0.046(8) -0.019(9) 0.045(7)
O16 0.051(7) 0.039(6) 0.099(10) -0.031(6) 0.024(7) -0.007(5)
O17 0.022(5) 0.037(6) 0.096(9) -0.008(6) 0.016(5) -0.010(4)
O18 0.040(5) 0.023(5) 0.058(7) 0.004(4) -0.007(5) 0.008(4)
O19 0.058(8) 0.042(7) 0.156(15) 0.030(8) -0.029(9) -0.025(6)
O20 0.032(6) 0.067(8) 0.089(9) 0.045(7) 0.016(6) 0.006(5)
O21 0.070(9) 0.063(9) 0.144(15) 0.071(10) -0.028(9) 0.002(7)
O22 0.072(8) 0.028(6) 0.098(10) 0.030(6) 0.021(7) 0.011(6)
O23 0.033(6) 0.062(7) 0.063(7) 0.011(6) -0.007(5) -0.003(5)
O24 0.045(6) 0.040(6) 0.070(8) 0.016(5) -0.013(5) 0.000(5)
O25 0.145(8) 0.145(8) 0.144(8) -0.001(2) 0.014(2) -0.001(2)
O26 0.060(8) 0.080(9) 0.087(10) -0.020(8) 0.003(7) 0.039(7)
N1 0.168(12) 0.169(12) 0.168(12) 0.000(2) 0.015(2) 0.000(2)
N2 0.152(11) 0.153(11) 0.152(11) 0.000(2) 0.014(2) 0.000(2)
C1 0.051(9) 0.042(8) 0.033(8) -0.013(6) 0.017(7) 0.001(7)
C2 0.046(6) 0.020(5) 0.040(6) 0.004(5) 0.008(5) 0.017(5)
C3 0.056(9) 0.032(7) 0.041(8) 0.012(6) 0.016(7) 0.026(7)
C4 0.065(10) 0.037(8) 0.026(7) 0.003(6) 0.012(7) 0.024(7)
C5 0.044(8) 0.024(6) 0.046(8) 0.006(6) 0.010(7) 0.017(6)
C6 0.062(10) 0.043(8) 0.032(8) 0.004(7) 0.019(7) 0.018(7)
C7 0.052(9) 0.036(8) 0.041(9) -0.003(7) 0.009(7) 0.011(7)
C8 0.079(12) 0.037(8) 0.039(9) 0.005(7) 0.016(8) 0.030(8)
C9 0.053(9) 0.028(7) 0.040(8) 0.003(6) 0.002(7) 0.011(7)
C10 0.059(10) 0.035(8) 0.038(8) -0.013(6) 0.016(7) -0.017(7)
C11 0.062(10) 0.041(8) 0.040(8) -0.007(7) 0.017(7) -0.022(8)
C12 0.048(9) 0.032(7) 0.040(8) 0.008(6) -0.005(7) -0.008(6)
C13 0.042(8) 0.040(8) 0.039(8) 0.006(6) 0.004(6) -0.027(7)
C14 0.044(8) 0.034(7) 0.020(6) 0.004(5) 0.001(5) -0.015(6)
C15 0.046(8) 0.041(8) 0.026(7) -0.005(6) 0.004(6) -0.033(7)
C16 0.037(6) 0.038(6) 0.040(6) -0.002(5) 0.009(5) -0.028(5)
C17 0.059(10) 0.037(8) 0.051(10) -0.005(8) -0.002(8) -0.011(8)
C18 0.036(7) 0.050(9) 0.033(8) 0.000(7) 0.010(6) 0.001(7)
C19 0.036(7) 0.023(6) 0.042(8) -0.007(6) -0.002(6) 0.006(5)
C20 0.038(8) 0.028(7) 0.040(8) -0.002(6) 0.008(6) 0.011(6)
C21 0.048(9) 0.024(7) 0.050(9) 0.002(6) 0.007(7) 0.008(6)
C22 0.035(7) 0.020(6) 0.049(8) -0.008(6) -0.007(6) -0.008(5)
C23 0.042(8) 0.020(6) 0.032(7) -0.008(5) 0.010(6) 0.000(5)
C24 0.040(7) 0.014(5) 0.041(8) 0.000(5) 0.011(6) -0.001(5)
C25 0.038(7) 0.023(6) 0.040(8) -0.008(6) -0.006(6) -0.003(6)
C26 0.048(9) 0.026(7) 0.042(8) -0.008(6) 0.014(7) 0.010(7)
C27 0.040(8) 0.022(7) 0.065(10) 0.004(6) 0.000(7) -0.008(6)
C28 0.034(7) 0.023(6) 0.059(10) 0.016(6) 0.000(7) -0.005(6)
C29 0.044(8) 0.024(7) 0.051(9) 0.001(6) -0.015(7) 0.005(6)
C30 0.034(7) 0.032(7) 0.035(7) 0.003(6) 0.000(6) -0.005(6)
C31 0.038(8) 0.038(7) 0.035(7) 0.008(6) 0.011(6) 0.000(6)
C32 0.032(7) 0.046(8) 0.037(8) 0.003(6) 0.003(6) -0.006(6)
C33 0.040(8) 0.027(7) 0.056(9) 0.024(7) 0.008(7) 0.006(6)
C34 0.024(7) 0.050(9) 0.070(11) 0.027(8) -0.008(7) -0.006(7)
C35 0.061(10) 0.027(7) 0.053(10) 0.011(7) 0.011(8) -0.004(7)
C36 0.041(8) 0.038(8) 0.041(8) -0.002(6) -0.002(6) -0.002(7)
C37 0.119(10) 0.119(10) 0.119(10) 0.000(2) 0.011(2) 0.000(2)
C38 0.25(3) 0.25(3) 0.25(3) 0.000(5) 0.023(6) -0.002(5)
C39 0.23(2) 0.24(2) 0.23(2) -0.001(5) 0.022(6) 0.001(5)
C40 0.130(11) 0.130(11) 0.130(11) -0.001(2) 0.012(2) 0.001(2)
C41 0.21(2) 0.21(2) 0.20(2) 0.000(5) 0.018(5) 0.001(5)
C42 0.24(3) 0.24(3) 0.24(3) -0.001(5) 0.024(6) 0.001(5)
N3 0.216(17) 0.216(17) 0.216(17) -0.001(2) 0.021(3) 0.000(2)
C44 0.29(3) 0.28(3) 0.28(3) -0.002(5) 0.029(6) -0.001(5)
C45 0.25(3) 0.25(3) 0.25(3) -0.002(5) 0.024(6) 0.002(5)

loop_
_atom_type_symbol
_atom_type_description
_atom_type_scat_dispersion_real
_atom_type_scat_dispersion_imag
_atom_type_scat_source
C C 0.0033 0.0016 'International Tables Vol C Tables 4.2.6.8 and 6.1.1.4'
H H 0.0000 0.0000 'International Tables Vol C Tables 4.2.6.8 and 6.1.1.4'
O O 0.0106 0.0060 'International Tables Vol C Tables 4.2.6.8 and 6.1.1.4'
Zn Zn 0.2839 1.4301 'International Tables Vol C Tables 4.2.6.8 and 6.1.1.4'
N N 0.0061 0.0033 'International Tables Vol C Tables 4.2.6.8 and 6.1.1.4'

loop_
_geom_angle_atom_site_label_1
_geom_angle_atom_site_label_2
_geom_angle_atom_site_label_3
_geom_angle
_geom_angle_site_symmetry_1
_geom_angle_site_symmetry_3
O1 Zn1 O8 118.0(6) . .
O1 Zn1 O16 111.5(6) . 2_656
O1 Zn1 O18 110.2(5) . 3_455
O1 Zn1 C26 100.0(5) . 2_656
O8 Zn1 O16 115.9(5) . 2_656
O8 Zn1 O18 99.0(4) . 3_455
O8 Zn1 C26 102.6(5) . 2_656
O16 Zn1 O18 99.6(4) 2_656 3_455
O16 Zn1 C26 28.8(5) 2_656 2_656
O18 Zn1 C26 128.2(4) 3_455 2_656
O2 Zn2 O7 119.6(5) . .
O2 Zn2 O17 115.4(5) . 3_455
O2 Zn2 O22 103.8(5) . 1_565
O7 Zn2 O17 95.0(5) . 3_455
O22 Zn2 O7 125.4(6) 1_565 .
O22 Zn2 O17 94.6(5) 1_565 3_455
O6 Zn3 O3 98.7(6) 5_666 .
O6 Zn3 O19 108.0(8) 5_666 .
O13 Zn3 O3 115.7(5) . .
O13 Zn3 O6 105.0(6) . 5_666
O13 Zn3 O19 119.5(6) . .
O19 Zn3 O3 107.6(5) . .
O5 Zn4 O11 92.8(5) . 6_575
O5 Zn4 O12 151.4(5) . 6_575
O5 Zn4 O14 97.4(5) . 5_666
O5 Zn4 O20 117.3(5) . 5_666
O5 Zn4 O25 77.8(7) . .
O5 Zn4 C17 122.4(5) . 6_575
O11 Zn4 O12 59.2(6) 6_575 6_575
O11 Zn4 O25 88.4(8) 6_575 .
O11 Zn4 C17 30.0(6) 6_575 6_575
O12 Zn4 O25 94.7(7) 6_575 .
O12 Zn4 C17 29.3(6) 6_575 6_575
O14 Zn4 O11 95.8(6) 5_666 6_575
O14 Zn4 O12 91.4(5) 5_666 6_575
O14 Zn4 O25 173.7(6) 5_666 .
O14 Zn4 C17 95.5(5) 5_666 6_575
O20 Zn4 O11 142.1(6) 5_666 6_575
O20 Zn4 O12 87.0(5) 5_666 6_575
O20 Zn4 O14 102.0(5) 5_666 5_666
O20 Zn4 O25 77.1(7) 5_666 .
O20 Zn4 C17 114.3(5) 5_666 6_575
O25 Zn4 C17 90.5(7) . 6_575
O9 Zn5 Zn5 72.4(4) . 7_567
O9 Zn5 O24 86.3(5) . 6_566
O10 Zn5 Zn5 85.8(4) 7_567 7_567
O10 Zn5 O9 158.2(6) 7_567 .
O10 Zn5 O23 86.3(5) 7_567 4_556
O10 Zn5 O24 90.2(5) 7_567 6_566
O23 Zn5 Zn5 82.0(3) 4_556 7_567
O23 Zn5 O9 88.9(5) 4_556 .
O23 Zn5 O24 158.1(4) 4_556 6_566
O24 Zn5 Zn5 76.1(3) 6_566 7_567
O26 Zn5 Zn5 166.8(5) . 7_567
O26 Zn5 O9 97.1(6) . .
O26 Zn5 O10 104.7(6) . 7_567
O26 Zn5 O23 106.2(5) . 4_556
O26 Zn5 O24 95.6(5) . 6_566
C7 O1 Zn1 138.7(11) . .
C7 O2 Zn2 127.7(10) . .
C9 O3 Zn3 115.8(9) . .
C8 O5 Zn4 128.4(11) . .
C8 O6 Zn3 143.7(15) . 5_666
C18 O7 Zn2 121.9(10) . .
C18 O8 Zn1 135.2(10) . .
C16 O9 Zn5 137.2(12) . .
C16 O10 Zn5 118.3(10) . 7_567
C17 O11 Zn4 89.0(12) . 6_576
C17 O12 Zn4 89.4(12) . 6_576
C25 O13 Zn3 128.4(9) . .
C25 O14 Zn4 134.1(9) . 5_666
C26 O16 Zn1 101.7(9) . 2_656
C27 O17 Zn2 141.7(10) . 3_545
C27 O18 Zn1 123.1(9) . 3_545
C34 O19 Zn3 123.0(11) . .
C34 O20 Zn4 137.2(11) . 5_666
C35 O22 Zn2 108.1(10) . 1_545
C36 O23 Zn5 124.0(10) . 4_546
C36 O24 Zn5 130.2(10) . 6_565
C37 O25 Zn4 129(2) . .
C40 O26 Zn5 125.4(19) . .
C37 N1 C38 118.7(15) . .
C37 N1 C39 119.1(13) . .
C39 N1 C38 119.1(14) . .
C40 N2 C41 119.6(11) . .
C40 N2 C42 120.4(14) . .
C42 N2 C41 119.9(13) . .
C2 C1 C6 120.2(12) . .
C2 C1 C7 123.1(13) . .
C6 C1 C7 116.5(13) . .
C1 C2 H2 120.6 . .
C1 C2 C3 118.9(12) . .
C3 C2 H2 120.6 . .
C2 C3 C8 121.3(12) . .
C4 C3 C2 121.1(13) . .
C4 C3 C8 117.6(13) . .
C3 C4 H4 119.8 . .
C3 C4 C5 120.5(13) . .
C5 C4 H4 119.8 . .
C4 C5 C9 120.2(13) . .
C6 C5 C4 117.8(12) . .
C6 C5 C9 121.9(13) . .
C1 C6 H6 119.3 . .
C5 C6 C1 121.3(13) . .
C5 C6 H6 119.3 . .
O1 C7 O2 127.0(14) . .
O1 C7 C1 118.6(14) . .
O2 C7 C1 114.4(14) . .
O5 C8 O6 121.9(16) . .
O5 C8 C3 121.7(13) . .
O6 C8 C3 115.9(14) . .
O3 C9 C5 114.6(13) . .
O4 C9 O3 125.0(14) . .
O4 C9 C5 120.3(14) . .
C11 C10 C15 118.7(13) . .
C11 C10 C16 122.9(13) . .
C15 C10 C16 118.3(12) . .
C10 C11 H11 119.5 . .
C12 C11 C10 121.0(15) . .
C12 C11 H11 119.5 . .
C11 C12 C13 120.0(13) . .
C11 C12 C17 120.9(15) . .
C13 C12 C17 119.1(14) . .
C12 C13 H13 120.1 . .
C14 C13 C12 119.8(13) . .
C14 C13 H13 120.1 . .
C13 C14 C18 121.4(12) . .
C15 C14 C13 119.9(13) . .
C15 C14 C18 118.4(12) . .
C10 C15 H15 119.8 . .
C14 C15 C10 120.3(12) . .
C14 C15 H15 119.8 . .
O9 C16 O10 125.7(14) . .
O9 C16 C10 117.4(14) . .
O10 C16 C10 116.9(13) . .
O11 C17 Zn4 61.0(10) . 6_576
O11 C17 C12 118.9(16) . .
O12 C17 Zn4 61.3(10) . 6_576
O12 C17 O11 122.1(16) . .
O12 C17 C12 119.0(16) . .
C12 C17 Zn4 174.7(12) . 6_576
O7 C18 C14 117.7(13) . .
O8 C18 O7 125.7(14) . .
O8 C18 C14 116.6(13) . .
C20 C19 C25 119.2(12) . .
C24 C19 C20 119.0(12) . .
C24 C19 C25 121.6(11) . .
C19 C20 H20 119.2 . .
C21 C20 C19 121.6(13) . .
C21 C20 H20 119.2 . .
C20 C21 C22 119.5(12) . .
C20 C21 C26 120.1(13) . .
C22 C21 C26 120.3(13) . .
C21 C22 H22 120.2 . .
C21 C22 C23 119.7(12) . .
C23 C22 H22 120.2 . .
C22 C23 C27 118.3(12) . .
C24 C23 C22 119.4(12) . .
C24 C23 C27 122.0(11) . .
C19 C24 H24 119.7 . .
C23 C24 C19 120.7(11) . .
C23 C24 H24 119.7 . .
O13 C25 C19 116.1(11) . .
O14 C25 O13 126.3(13) . .
O14 C25 C19 117.5(12) . .
O15 C26 Zn1 75.7(9) . 2_656
O15 C26 O16 125.2(13) . .
O15 C26 C21 116.9(14) . .
O16 C26 Zn1 49.5(7) . 2_656
O16 C26 C21 117.8(13) . .
C21 C26 Zn1 167.4(11) . 2_656
O17 C27 O18 124.0(14) . .
O17 C27 C23 115.8(12) . .
O18 C27 C23 120.1(12) . .
C29 C28 C33 119.4(13) . .
C29 C28 C34 121.4(13) . .
C33 C28 C34 119.2(12) . .
C28 C29 H29 118.9 . .
C28 C29 C30 122.2(13) . .
C30 C29 H29 118.9 . .
C29 C30 C31 117.2(12) . .
C29 C30 C35 122.8(13) . .
C31 C30 C35 120.0(13) . .
C30 C31 H31 119.3 . .
C30 C31 C32 121.5(13) . .
C32 C31 H31 119.3 . .
C31 C32 C36 119.8(13) . .
C33 C32 C31 119.5(13) . .
C33 C32 C36 120.6(13) . .
C28 C33 H33 119.9 . .
C32 C33 C28 120.1(12) . .
C32 C33 H33 119.9 . .
O19 C34 C28 115.2(13) . .
O20 C34 O19 124.5(14) . .
O20 C34 C28 120.3(13) . .
O21 C35 O22 123.4(14) . .
O21 C35 C30 120.1(15) . .
O22 C35 C30 116.2(14) . .
O23 C36 O24 125.8(14) . .
O23 C36 C32 117.2(13) . .
O24 C36 C32 116.9(13) . .
O25 C37 N1 119.9(14) . .
O25 C37 C47 125(2) . .
N1 C37 C47 115(2) . .
N1 C38 H38A 109.5 . .
N1 C38 H38B 109.5 . .
N1 C38 H38C 109.5 . .
H38A C38 H38B 109.5 . .
H38A C38 H38C 109.5 . .
H38B C38 H38C 109.5 . .
N1 C39 H39A 109.5 . .
N1 C39 H39B 109.5 . .
N1 C39 H39C 109.5 . .
H39A C39 H39B 109.5 . .
H39A C39 H39C 109.5 . .
H39B C39 H39C 109.5 . .
O26 C40 N2 120.0(14) . .
O26 C40 C46 131(2) . .
N2 C40 C46 109(2) . .
N2 C41 H41A 109.5 . .
N2 C41 H41B 109.5 . .
N2 C41 H41C 109.5 . .
H41A C41 H41B 109.5 . .
H41A C41 H41C 109.5 . .
H41B C41 H41C 109.5 . .
N2 C42 H42A 109.5 . .
N2 C42 H42B 109.5 . .
N2 C42 H42C 109.5 . .
H42A C42 H42B 109.5 . .
H42A C42 H42C 109.5 . .
H42B C42 H42C 109.5 . .
H3A N3 H3B 107.3 . .
C44 N3 H3A 108.1 . .
C44 N3 H3B 108.1 . .
C44 N3 C45 116.8(17) . .
C45 N3 H3A 108.1 . .
C45 N3 H3B 108.1 . .
N3 C44 H44A 109.5 . .
N3 C44 H44B 109.5 . .
N3 C44 H44C 109.5 . .
H44A C44 H44B 109.5 . .
H44A C44 H44C 109.5 . .
H44B C44 H44C 109.5 . .
N3 C45 H45A 109.5 . .
N3 C45 H45B 109.5 . .
N3 C45 H45C 109.5 . .
H45A C45 H45B 109.5 . .
H45A C45 H45C 109.5 . .
H45B C45 H45C 109.5 . .
C40 C46 H46A 109.5 . .
C40 C46 H46B 109.5 . .
C40 C46 H46C 109.5 . .
H46A C46 H46B 109.5 . .
H46A C46 H46C 109.5 . .
H46B C46 H46C 109.5 . .
C37 C47 H47A 109.5 . .
C37 C47 H47B 109.5 . .
C37 C47 H47C 109.5 . .
H47A C47 H47B 109.5 . .
H47A C47 H47C 109.5 . .
H47B C47 H47C 109.5 . .

loop_
_geom_bond_atom_site_label_1
_geom_bond_atom_site_label_2
_geom_bond_distance
_geom_bond_site_symmetry_2
Zn1 O1 1.943(11) .
Zn1 O8 1.982(10) .
Zn1 O16 1.997(11) 2_656
Zn1 O18 2.009(9) 3_455
Zn1 C26 2.571(13) 2_656
Zn2 O2 1.888(12) .
Zn2 O7 1.944(10) .
Zn2 O17 1.990(9) 3_455
Zn2 O22 1.930(10) 1_565
Zn3 O3 1.933(9) .
Zn3 O6 1.909(18) 5_666
Zn3 O13 1.894(12) .
Zn3 O19 1.909(12) .
Zn4 O5 2.032(11) .
Zn4 O11 2.187(15) 6_575
Zn4 O12 2.193(15) 6_575
Zn4 O14 2.048(10) 5_666
Zn4 O20 2.035(11) 5_666
Zn4 O25 2.30(2) .
Zn4 C17 2.500(16) 6_575
Zn5 Zn5 3.007(3) 7_567
Zn5 O9 2.031(12) .
Zn5 O10 2.014(12) 7_567
Zn5 O23 2.026(10) 4_556
Zn5 O24 2.037(10) 6_566
Zn5 O26 1.969(11) .
O1 C7 1.211(19) .
O2 C7 1.330(18) .
O3 C9 1.243(18) .
O4 C9 1.212(19) .
O5 C8 1.229(18) .
O6 Zn3 1.909(18) 5_666
O6 C8 1.26(2) .
O7 C18 1.259(17) .
O8 C18 1.242(18) .
O9 C16 1.218(19) .
O10 Zn5 2.014(12) 7_567
O10 C16 1.310(19) .
O11 Zn4 2.187(15) 6_576
O11 C17 1.25(2) .
O12 Zn4 2.193(15) 6_576
O12 C17 1.22(2) .
O13 C25 1.297(17) .
O14 Zn4 2.048(10) 5_666
O14 C25 1.253(16) .
O15 C26 1.212(18) .
O16 Zn1 1.997(11) 2_656
O16 C26 1.265(18) .
O17 Zn2 1.990(9) 3_545
O17 C27 1.240(16) .
O18 Zn1 2.009(9) 3_545
O18 C27 1.262(16) .
O19 C34 1.246(19) .
O20 Zn4 2.035(11) 5_666
O20 C34 1.211(17) .
O21 C35 1.19(2) .
O22 Zn2 1.930(10) 1_545
O22 C35 1.25(2) .
O23 Zn5 2.026(10) 4_546
O23 C36 1.240(18) .
O24 Zn5 2.037(10) 6_565
O24 C36 1.274(18) .
O25 C37 1.213(10) .
O26 C40 1.212(10) .
N1 C37 1.374(9) .
N1 C38 1.455(9) .
N1 C39 1.453(10) .
N2 C40 1.368(9) .
N2 C41 1.454(9) .
N2 C42 1.451(9) .
C1 C2 1.37(2) .
C1 C6 1.41(2) .
C1 C7 1.501(19) .
C2 H2 0.9300 .
C2 C3 1.393(19) .
C3 C4 1.389(18) .
C3 C8 1.48(2) .
C4 H4 0.9300 .
C4 C5 1.40(2) .
C5 C6 1.384(19) .
C5 C9 1.503(18) .
C6 H6 0.9300 .
C10 C11 1.386(19) .
C10 C15 1.40(2) .
C10 C16 1.514(19) .
C11 H11 0.9300 .
C11 C12 1.36(2) .
C12 C13 1.39(2) .
C12 C17 1.51(2) .
C13 H13 0.9300 .
C13 C14 1.380(18) .
C14 C15 1.380(18) .
C14 C18 1.512(19) .
C15 H15 0.9300 .
C17 Zn4 2.500(16) 6_576
C19 C20 1.413(18) .
C19 C24 1.394(18) .
C19 C25 1.494(18) .
C20 H20 0.9300 .
C20 C21 1.36(2) .
C21 C22 1.414(19) .
C21 C26 1.516(18) .
C22 H22 0.9300 .
C22 C23 1.421(17) .
C23 C24 1.387(19) .
C23 C27 1.48(2) .
C24 H24 0.9300 .
C26 Zn1 2.571(13) 2_656
C28 C29 1.374(19) .
C28 C33 1.382(19) .
C28 C34 1.505(19) .
C29 H29 0.9300 .
C29 C30 1.38(2) .
C30 C31 1.382(19) .
C30 C35 1.479(19) .
C31 H31 0.9300 .
C31 C32 1.39(2) .
C32 C33 1.359(19) .
C32 C36 1.52(2) .
C33 H33 0.9300 .
C37 C47 1.47(4) .
C38 H38A 0.9600 .
C38 H38B 0.9600 .
C38 H38C 0.9600 .
C39 H39A 0.9600 .
C39 H39B 0.9600 .
C39 H39C 0.9600 .
C40 C46 1.56(5) .
C41 H41A 0.9600 .
C41 H41B 0.9600 .
C41 H41C 0.9600 .
C42 H42A 0.9600 .
C42 H42B 0.9600 .
C42 H42C 0.9600 .
N3 H3A 0.8900 .
N3 H3B 0.8900 .
N3 C44 1.452(10) .
N3 C45 1.459(10) .
C44 H44A 0.9600 .
C44 H44B 0.9600 .
C44 H44C 0.9600 .
C45 H45A 0.9600 .
C45 H45B 0.9600 .
C45 H45C 0.9600 .
C46 H46A 0.9600 .
C46 H46B 0.9600 .
C46 H46C 0.9600 .
C47 H47A 0.9600 .
C47 H47B 0.9600 .
C47 H47C 0.9600 .
